data_7038412
loop_
_publ_author_name
'Huxley, Michael'
'Coghlan, Campbell J.'
'Burgun, Alexandre'
'Tarzia, Andrew'
'Sumida, Kenji'
'Sumby, Christopher J.'
'Doonan, Christian J.'

_publ_section_title
;
 Site-specific metal and ligand substitutions in a microporous
 Mn(2+)-based metal-organic framework.
;
_journal_issue 10
_journal_name_full 'Dalton transactions (Cambridge, England : 2003)'
_journal_page_first 4431
_journal_page_last 4438
_journal_paper_doi 10.1039/c5dt05023e
_journal_volume 45
_journal_year 2016
_chemical_formula_sum 'C75 H66 Cl2.8 Fe4 Mn0 N12 O14'
_chemical_formula_weight 1682.05
_chemical_name_systematic
;
 ?
;
_space_group_crystal_system monoclinic
_space_group_IT_number 11
_space_group_name_Hall '-P 2yb'
_space_group_name_H-M_alt 'P 1 21/m 1'
_symmetry_space_group_name_Hall '-P 2yb'
_symmetry_space_group_name_H-M 'P 1 21/m 1'
_atom_sites_solution_hydrogens geom
_audit_creation_method SHELXL-2013
_audit_update_record
;
2016-02-09 deposited with the CCDC.
2016-02-16 downloaded from the CCDC.
;
_cell_angle_alpha 90
_cell_angle_beta 96.64(3)
_cell_angle_gamma 90
_cell_formula_units_Z 2
_cell_length_a 12.398(3)
_cell_length_b 33.496(7)
_cell_length_c 12.868(3)
_cell_measurement_reflns_used 9937
_cell_measurement_temperature 100(2)
_cell_measurement_theta_max 33.51
_cell_measurement_theta_min 0.83
_cell_volume 5308(2)
_computing_cell_refinement 'XDS (Kabsch, 1993)'
_computing_data_collection 'BluIce (McPhillips, 2002)'
_computing_data_reduction 'XDS (Kabsch, 1993)'
_computing_structure_refinement 'SHELXL-2013 (Sheldrick, 2013)'
_computing_structure_solution 'SHELXS-2013 (Sheldrick, 2013)'
_diffrn_ambient_temperature 100(2)
_diffrn_measured_fraction_theta_full 0.841
_diffrn_measured_fraction_theta_max 0.997
_diffrn_measurement_device_type 'ADSC Quantum 210r'
_diffrn_measurement_method 'Phi Scan'
_diffrn_radiation_monochromator 'Silicon Double Crystal'
_diffrn_radiation_source 'MX1 Beamline Australian Synchrotron'
_diffrn_radiation_type Synchrotron
_diffrn_radiation_wavelength 0.71073
_diffrn_reflns_av_R_equivalents 0.0690
_diffrn_reflns_av_unetI/netI 0.0380
_diffrn_reflns_laue_measured_fraction_full 0.841
_diffrn_reflns_laue_measured_fraction_max 0.997
_diffrn_reflns_limit_h_max 14
_diffrn_reflns_limit_h_min -14
_diffrn_reflns_limit_k_max 40
_diffrn_reflns_limit_k_min -40
_diffrn_reflns_limit_l_max 15
_diffrn_reflns_limit_l_min -15
_diffrn_reflns_number 71745
_diffrn_reflns_point_group_measured_fraction_full 0.841
_diffrn_reflns_point_group_measured_fraction_max 0.997
_diffrn_reflns_theta_full 27.000
_diffrn_reflns_theta_max 25.391
_diffrn_reflns_theta_min 1.216
_exptl_absorpt_coefficient_mu 0.658
_exptl_absorpt_correction_T_max 0.9391
_exptl_absorpt_correction_T_min 0.8832
_exptl_absorpt_correction_type multi-scan
_exptl_absorpt_process_details 'XDS (Kabsch, 1993)'
_exptl_crystal_colour Orange
_exptl_crystal_density_diffrn 1.052
_exptl_crystal_description Rod
_exptl_crystal_F_000 1727
_exptl_crystal_size_max 0.200
_exptl_crystal_size_mid 0.100
_exptl_crystal_size_min 0.050
_refine_diff_density_max 3.359
_refine_diff_density_min -1.112
_refine_diff_density_rms 0.155
_refine_ls_extinction_method none
_refine_ls_goodness_of_fit_ref 1.301
_refine_ls_hydrogen_treatment constr
_refine_ls_matrix_type full
_refine_ls_number_parameters 539
_refine_ls_number_reflns 9914
_refine_ls_number_restraints 1
_refine_ls_restrained_S_all 1.331
_refine_ls_R_factor_all 0.1288
_refine_ls_R_factor_gt 0.1077
_refine_ls_shift/su_max 0.029
_refine_ls_shift/su_mean 0.001
_refine_ls_structure_factor_coef Fsqd
_refine_ls_weighting_details 'w=1/[\s^2^(Fo^2^)+(0.2000P)^2^] where P=(Fo^2^+2Fc^2^)/3'
_refine_ls_weighting_scheme calc
_refine_ls_wR_factor_gt 0.3112
_refine_ls_wR_factor_ref 0.3279
_reflns_Friedel_coverage 0.000
_reflns_number_gt 7322
_reflns_number_total 9914
_reflns_threshold_expression 'I > 2\s(I)'
_cod_data_source_file c5dt05023e2.cif
_cod_data_source_block Fe3L3-FeCl3
_cod_depositor_comments
;
The following automatic conversions were performed:

'_exptl_absorpt_correction_type' value 'Multi-Scan' changed to
'multi-scan' according to
/usr/data/users/saulius/crontab/automatic-downloads/rss-feeds/RSC/lib/dictionaries/cif_core.dic
dictionary named 'cif_core.dic' version 2.4.2 from 2011-04-26.

Automatic conversion script
Id: cif_fix_values 4268 2015-11-12 08:31:59Z antanas 

 Adding full bibliography for 7038412--7038413.cif.
;
_cod_original_cell_volume 5308.0(19)
_cod_original_formula_sum 'C75 H66 Cl2.80 Fe4 Mn0 N12 O14'
_cod_database_code 7038412
_shelx_space_group_comment
;
The symmetry employed for this shelxl refinement is uniquely defined
by the following loop, which should always be used as a source of
symmetry information in preference to the above space-group names.
They are only intended as comments.
;
_shelx_estimated_absorpt_t_min 0.880
_shelx_estimated_absorpt_t_max 0.968
_shelxl_version_number 2013-4

loop_
_space_group_symop_operation_xyz
'x, y, z'
'-x, y+1/2, -z'
'-x, -y, -z'
'x, -y-1/2, z'

loop_
_atom_site_label
_atom_site_type_symbol
_atom_site_fract_x
_atom_site_fract_y
_atom_site_fract_z
_atom_site_U_iso_or_equiv
_atom_site_adp_type
_atom_site_occupancy
_atom_site_site_symmetry_order
_atom_site_calc_flag
_atom_site_refinement_flags_posn
_atom_site_refinement_flags_adp
_atom_site_refinement_flags_occupancy
_atom_site_disorder_assembly
_atom_site_disorder_group
Fe1 Fe 0.69786(6) 0.06952(2) 0.60443(5) 0.0402(3) Uani 1 1 d . . . . .
Fe2 Fe 0.5000 0.0000 0.5000 0.0444(3) Uani 1 2 d S . P . .
Fe3 Fe 1.21931(12) -0.2500 0.69427(15) 0.0732(5) Uani 1 2 d DS T P . .
Cl1 Cl 1.0963(6) -0.2500 0.4944(2) 0.171(3) Uani 1 2 d DS T P . .
Cl2 Cl 1.3502(3) -0.2500 0.8504(6) 0.157(2) Uani 1 2 d S T P . .
O1 O 1.3474(11) -0.2043(3) 0.6403(16) 0.260(8) Uani 1 1 d . . . . .
Cl3 Cl 0.7330(12) -0.2500 0.6553(12) 0.153(5) Uiso 0.4 2 d S . P . .
Cl4 Cl 0.8323(17) 0.2500 0.8333(17) 0.206(7) Uiso 0.4 2 d S . P . .
C1 C 0.7915(5) 0.15021(16) 0.7326(4) 0.0446(12) Uani 1 1 d . . . . .
H1A H 0.7317 0.1567 0.6773 0.054 Uiso 1 1 calc R U . . .
H1B H 0.8164 0.1754 0.7679 0.054 Uiso 1 1 calc R U . . .
C2 C 1.0698(10) -0.2500 0.8792(10) 0.083(3) Uani 1 2 d S T P . .
H2A H 1.0225 -0.2500 0.9361 0.100 Uiso 1 2 calc R U P . .
H2B H 1.1463 -0.2500 0.9113 0.100 Uiso 1 2 calc R U P . .
N11 N 0.6965(4) 0.08985(14) 0.7717(3) 0.0449(10) Uani 1 1 d . . . . .
N12 N 0.7515(4) 0.12308(13) 0.8087(3) 0.0439(10) Uani 1 1 d . . . . .
C13 C 0.7580(5) 0.1256(2) 0.9125(4) 0.0564(15) Uani 1 1 d . . . . .
C14 C 0.7039(6) 0.0934(2) 0.9468(4) 0.0596(17) Uani 1 1 d . . . . .
C15 C 0.6673(5) 0.07123(18) 0.8563(4) 0.0494(14) Uani 1 1 d . . . . .
C16 C 0.6067(7) 0.0328(2) 0.8467(5) 0.073(2) Uani 1 1 d . . . . .
H16A H 0.5561 0.0330 0.7823 0.109 Uiso 1 1 calc R U . . .
H16B H 0.5660 0.0295 0.9070 0.109 Uiso 1 1 calc R U . . .
H16C H 0.6581 0.0107 0.8444 0.109 Uiso 1 1 calc R U . . .
C17 C 0.8162(9) 0.1603(3) 0.9720(6) 0.099(3) Uani 1 1 d . . . . .
H17A H 0.7933 0.1855 0.9377 0.149 Uiso 1 1 calc R U . . .
H17B H 0.8949 0.1571 0.9725 0.149 Uiso 1 1 calc R U . . .
H17C H 0.7980 0.1605 1.0441 0.149 Uiso 1 1 calc R U . . .
C18 C 0.6908(6) 0.0832(2) 1.0565(4) 0.0593(16) Uani 1 1 d . . . . .
C19 C 0.6785(13) 0.1111(4) 1.1281(7) 0.083(4) Uani 0.65 1 d . . P A 1
H19 H 0.6792 0.1384 1.1076 0.099 Uiso 0.65 1 calc R U P A 1
C19A C 0.7643(14) 0.0897(8) 1.1289(12) 0.063(5) Uani 0.35 1 d . . P A 2
H19A H 0.8279 0.1037 1.1155 0.075 Uiso 0.35 1 calc R U P A 2
C20 C 0.6646(16) 0.1023(4) 1.2317(8) 0.105(6) Uani 0.65 1 d . . P A 1
H20 H 0.6552 0.1231 1.2801 0.126 Uiso 0.65 1 calc R U P A 1
C20A C 0.7530(15) 0.0764(8) 1.2296(15) 0.070(6) Uani 0.35 1 d . . P A 2
H20A H 0.8161 0.0774 1.2791 0.084 Uiso 0.35 1 calc R U P A 2
C21 C 0.6646(5) 0.06257(19) 1.2630(4) 0.0516(14) Uani 1 1 d . . . . .
C22 C 0.6865(9) 0.0334(3) 1.1979(7) 0.059(2) Uani 0.65 1 d . . P A 1
H22 H 0.6907 0.0065 1.2217 0.071 Uiso 0.65 1 calc R U P A 1
C22A C 0.5677(14) 0.0595(6) 1.1791(11) 0.056(5) Uani 0.35 1 d . . P A 2
H22A H 0.4998 0.0502 1.1968 0.067 Uiso 0.35 1 calc R U P A 2
C23 C 0.7033(9) 0.0423(3) 1.0940(7) 0.063(3) Uani 0.65 1 d . . P A 1
H23 H 0.7228 0.0218 1.0488 0.076 Uiso 0.65 1 calc R U P A 1
C23A C 0.5790(15) 0.0705(5) 1.0756(11) 0.054(5) Uani 0.35 1 d . . P A 2
H23A H 0.5200 0.0698 1.0216 0.064 Uiso 0.35 1 calc R U P A 2
C24 C 0.6513(5) 0.05323(19) 1.3735(5) 0.0506(13) Uani 1 1 d . . . . .
O25 O 0.6950(4) 0.07557(18) 1.4431(3) 0.0765(16) Uani 1 1 d . . . . .
O26 O 0.6024(5) 0.02273(16) 1.3932(4) 0.0891(18) Uani 1 1 d . . . . .
N31 N 0.8581(4) 0.10005(14) 0.6237(3) 0.0441(10) Uani 1 1 d . . . . .
N32 N 0.8808(3) 0.13215(14) 0.6853(3) 0.0428(10) Uani 1 1 d . . . . .
C33 C 0.9869(5) 0.14015(19) 0.6991(5) 0.0515(14) Uani 1 1 d . . . . .
C34 C 1.0371(5) 0.1120(2) 0.6430(5) 0.0540(14) Uani 1 1 d . . . . .
C35 C 0.9518(5) 0.08719(19) 0.5977(5) 0.0515(14) Uani 1 1 d . . . . .
C36 C 1.0350(6) 0.1749(2) 0.7622(7) 0.079(2) Uani 1 1 d . . . . .
H36A H 1.1112 0.1782 0.7502 0.118 Uiso 1 1 calc R U . . .
H36B H 1.0309 0.1699 0.8366 0.118 Uiso 1 1 calc R U . . .
H36C H 0.9945 0.1992 0.7408 0.118 Uiso 1 1 calc R U . . .
C37 C 0.9601(6) 0.0521(2) 0.5284(6) 0.0679(19) Uani 1 1 d . . . . .
H37A H 0.9689 0.0278 0.5708 0.102 Uiso 1 1 calc R U . . .
H37B H 1.0230 0.0554 0.4895 0.102 Uiso 1 1 calc R U . . .
H37C H 0.8939 0.0501 0.4791 0.102 Uiso 1 1 calc R U . . .
C38 C 1.1523(5) 0.1080(2) 0.6314(6) 0.0607(16) Uani 1 1 d . . . . .
C39 C 1.2122(5) 0.1396(2) 0.6017(6) 0.0700(19) Uani 1 1 d . . . . .
H39 H 1.1791 0.1650 0.5884 0.084 Uiso 1 1 calc R U . . .
C40 C 1.3232(5) 0.1343(2) 0.5910(7) 0.0710(19) Uani 1 1 d . . . . .
H40 H 1.3648 0.1564 0.5722 0.085 Uiso 1 1 calc R U . . .
C41 C 1.3718(5) 0.0981(2) 0.6069(5) 0.0556(15) Uani 1 1 d . . . . .
C42 C 1.3105(5) 0.0656(2) 0.6361(6) 0.0603(16) Uani 1 1 d . . . . .
H42 H 1.3430 0.0400 0.6464 0.072 Uiso 1 1 calc R U . . .
C43 C 1.2028(5) 0.0711(2) 0.6498(6) 0.0632(17) Uani 1 1 d . . . . .
H43 H 1.1622 0.0493 0.6722 0.076 Uiso 1 1 calc R U . . .
C44 C 1.4885(5) 0.09141(19) 0.5951(5) 0.0512(13) Uani 1 1 d . . . . .
O45 O 1.5254(3) 0.05596(12) 0.5947(3) 0.0463(9) Uani 1 1 d . . . . .
O46 O 1.5508(3) 0.12109(14) 0.5892(4) 0.0660(12) Uani 1 1 d . . . . .
N51 N 1.1132(6) -0.20609(19) 0.7358(7) 0.088(2) Uani 1 1 d . . . . .
N52 N 1.0490(6) -0.21490(15) 0.8160(6) 0.081(2) Uani 1 1 d . . . . .
C53 C 0.9745(7) -0.1863(2) 0.8226(6) 0.074(2) Uani 1 1 d . . . . .
C54 C 0.9878(7) -0.1583(2) 0.7492(6) 0.075(2) Uani 1 1 d . . . . .
C55 C 1.0747(7) -0.1720(2) 0.6935(8) 0.084(2) Uani 1 1 d . . . . .
C56 C 1.1120(10) -0.1518(3) 0.6049(9) 0.122(4) Uani 1 1 d . . . . .
H56A H 1.1780 -0.1367 0.6282 0.183 Uiso 1 1 calc R U . . .
H56B H 1.0555 -0.1336 0.5740 0.183 Uiso 1 1 calc R U . . .
H56C H 1.1278 -0.1716 0.5526 0.183 Uiso 1 1 calc R U . . .
C57 C 0.8917(8) -0.1874(2) 0.9006(8) 0.093(3) Uani 1 1 d . . . . .
H57A H 0.8534 -0.1618 0.8995 0.140 Uiso 1 1 calc R U . . .
H57B H 0.9289 -0.1923 0.9709 0.140 Uiso 1 1 calc R U . . .
H57C H 0.8394 -0.2089 0.8817 0.140 Uiso 1 1 calc R U . . .
C58 C 0.9208(7) -0.1227(2) 0.7242(6) 0.079(2) Uani 1 1 d . . . . .
C59 C 0.8090(9) -0.1266(3) 0.6881(9) 0.117(4) Uani 1 1 d . . . . .
H59 H 0.7757 -0.1522 0.6828 0.140 Uiso 1 1 calc R U . . .
C60 C 0.7475(8) -0.0919(2) 0.6601(8) 0.092(3) Uani 1 1 d . . . . .
H60 H 0.6731 -0.0943 0.6335 0.110 Uiso 1 1 calc R U . . .
C61 C 0.7929(6) -0.05533(19) 0.6707(5) 0.0593(16) Uani 1 1 d . . . . .
C62 C 0.8962(7) -0.0512(2) 0.7136(6) 0.076(2) Uani 1 1 d . . . . .
H62 H 0.9257 -0.0252 0.7254 0.091 Uiso 1 1 calc R U . . .
C63 C 0.9608(8) -0.0844(2) 0.7413(7) 0.086(3) Uani 1 1 d . . . . .
H63 H 1.0335 -0.0807 0.7723 0.103 Uiso 1 1 calc R U . . .
C64 C 0.7249(5) -0.01978(18) 0.6335(4) 0.0515(14) Uani 1 1 d . . . . .
O65 O 0.6291(4) -0.02599(15) 0.5957(4) 0.0789(15) Uani 1 1 d . . . . .
O66 O 0.7650(4) 0.01371(13) 0.6463(3) 0.0577(10) Uani 1 1 d . . . . .

loop_
_atom_site_aniso_label
_atom_site_aniso_U_11
_atom_site_aniso_U_22
_atom_site_aniso_U_33
_atom_site_aniso_U_23
_atom_site_aniso_U_13
_atom_site_aniso_U_12
Fe1 0.0423(5) 0.0483(5) 0.0302(4) 0.0004(3) 0.0045(3) -0.0032(3)
Fe2 0.0446(6) 0.0553(7) 0.0336(6) 0.0023(5) 0.0054(4) -0.0090(5)
Fe3 0.0696(9) 0.0148(5) 0.1377(15) 0.000 0.0228(9) 0.000
Cl1 0.423(9) 0.0321(12) 0.0456(14) 0.000 -0.020(3) 0.000
Cl2 0.081(2) 0.078(2) 0.303(7) 0.000 -0.014(3) 0.000
O1 0.220(13) 0.085(6) 0.47(3) -0.030(10) 0.036(14) 0.063(7)
C1 0.050(3) 0.038(3) 0.049(3) -0.001(2) 0.021(2) -0.002(2)
C2 0.099(8) 0.044(5) 0.100(9) 0.000 -0.017(7) 0.000
N11 0.057(3) 0.045(2) 0.034(2) -0.0035(19) 0.0145(19) -0.011(2)
N12 0.053(3) 0.046(2) 0.036(2) -0.0090(19) 0.0196(19) -0.011(2)
C13 0.067(4) 0.066(4) 0.038(3) -0.016(3) 0.013(3) -0.023(3)
C14 0.076(4) 0.073(4) 0.033(3) -0.009(3) 0.021(3) -0.022(3)
C15 0.063(3) 0.054(3) 0.033(3) -0.001(2) 0.015(2) -0.018(3)
C16 0.104(5) 0.079(5) 0.037(3) -0.002(3) 0.017(3) -0.045(4)
C17 0.161(9) 0.090(6) 0.050(4) -0.025(4) 0.022(5) -0.068(6)
C18 0.085(5) 0.066(4) 0.030(3) -0.001(3) 0.018(3) -0.015(3)
C19 0.156(13) 0.072(7) 0.020(4) 0.006(4) 0.007(6) -0.042(8)
C19A 0.042(9) 0.118(17) 0.028(8) -0.006(9) 0.005(7) -0.001(10)
C20 0.215(18) 0.081(8) 0.025(5) -0.009(5) 0.036(7) -0.053(10)
C20A 0.043(9) 0.124(19) 0.042(10) 0.010(10) 0.007(7) 0.014(11)
C21 0.062(4) 0.059(3) 0.035(3) 0.006(2) 0.010(2) -0.012(3)
C22 0.078(6) 0.068(6) 0.033(4) 0.002(4) 0.014(4) -0.007(5)
C22A 0.059(10) 0.090(13) 0.019(7) 0.001(7) 0.009(6) -0.030(9)
C23 0.103(8) 0.055(6) 0.035(5) 0.003(4) 0.022(5) -0.004(5)
C23A 0.069(10) 0.071(11) 0.020(6) -0.003(7) 0.000(6) -0.041(9)
C24 0.052(3) 0.059(4) 0.043(3) 0.001(3) 0.015(2) -0.005(3)
O25 0.084(3) 0.116(4) 0.030(2) 0.005(2) 0.004(2) -0.049(3)
O26 0.139(5) 0.072(3) 0.067(3) -0.012(3) 0.058(3) -0.036(3)
N31 0.045(2) 0.054(3) 0.036(2) -0.009(2) 0.0156(18) 0.003(2)
N32 0.038(2) 0.049(3) 0.043(2) -0.008(2) 0.0143(18) -0.0091(19)
C33 0.049(3) 0.054(3) 0.053(3) -0.007(3) 0.013(3) -0.010(3)
C34 0.042(3) 0.065(4) 0.058(4) -0.007(3) 0.018(3) -0.001(3)
C35 0.048(3) 0.057(3) 0.053(3) -0.016(3) 0.019(3) -0.005(3)
C36 0.063(4) 0.085(5) 0.088(5) -0.031(4) 0.009(4) -0.022(4)
C37 0.059(4) 0.075(4) 0.072(4) -0.032(4) 0.022(3) 0.001(3)
C38 0.043(3) 0.069(4) 0.073(4) -0.010(3) 0.016(3) -0.005(3)
C39 0.054(4) 0.058(4) 0.102(6) -0.002(4) 0.026(4) -0.004(3)
C40 0.053(4) 0.056(4) 0.108(6) 0.003(4) 0.026(4) -0.009(3)
C41 0.040(3) 0.062(4) 0.066(4) -0.003(3) 0.012(3) -0.001(3)
C42 0.049(3) 0.061(4) 0.074(4) -0.006(3) 0.020(3) 0.005(3)
C43 0.050(3) 0.069(4) 0.074(4) 0.005(3) 0.021(3) -0.009(3)
C44 0.045(3) 0.057(4) 0.052(3) -0.001(3) 0.004(2) -0.006(3)
O45 0.0361(18) 0.059(2) 0.045(2) -0.0049(17) 0.0076(15) -0.0004(17)
O46 0.042(2) 0.066(3) 0.091(3) 0.007(2) 0.013(2) -0.005(2)
N51 0.097(5) 0.053(4) 0.111(6) 0.000(4) 0.002(4) -0.005(3)
N52 0.096(5) 0.032(3) 0.107(5) -0.001(3) -0.024(4) 0.006(3)
C53 0.084(5) 0.051(4) 0.080(5) -0.006(3) -0.026(4) -0.007(4)
C54 0.097(6) 0.041(3) 0.079(5) -0.001(3) -0.031(4) 0.008(4)
C55 0.088(6) 0.040(4) 0.117(7) -0.003(4) -0.013(5) -0.003(4)
C56 0.154(10) 0.089(7) 0.121(9) 0.034(6) 0.005(8) -0.012(7)
C57 0.102(6) 0.053(4) 0.113(7) -0.003(4) -0.034(6) -0.002(4)
C58 0.090(5) 0.057(4) 0.080(5) 0.008(4) -0.028(4) -0.001(4)
C59 0.143(9) 0.054(4) 0.133(8) 0.017(5) -0.074(7) -0.022(5)
C60 0.094(6) 0.053(4) 0.116(7) 0.002(4) -0.040(5) 0.001(4)
C61 0.069(4) 0.055(4) 0.051(3) 0.006(3) -0.008(3) 0.001(3)
C62 0.089(5) 0.049(4) 0.082(5) -0.009(3) -0.024(4) 0.007(4)
C63 0.097(6) 0.048(4) 0.104(6) -0.002(4) -0.028(5) 0.002(4)
C64 0.067(4) 0.046(3) 0.039(3) 0.001(2) -0.003(3) 0.002(3)
O65 0.080(3) 0.060(3) 0.088(4) 0.000(3) -0.026(3) 0.006(2)
O66 0.070(3) 0.051(2) 0.051(2) 0.0038(19) 0.001(2) 0.006(2)

loop_
_atom_type_symbol
_atom_type_description
_atom_type_scat_dispersion_real
_atom_type_scat_dispersion_imag
_atom_type_scat_source
C C 0.0033 0.0016 'International Tables Vol C Tables 4.2.6.8 and 6.1.1.4'
H H 0.0000 0.0000 'International Tables Vol C Tables 4.2.6.8 and 6.1.1.4'
N N 0.0061 0.0033 'International Tables Vol C Tables 4.2.6.8 and 6.1.1.4'
O O 0.0106 0.0060 'International Tables Vol C Tables 4.2.6.8 and 6.1.1.4'
Fe Fe 0.3463 0.8444 'International Tables Vol C Tables 4.2.6.8 and 6.1.1.4'
Cl Cl 0.1484 0.1585 'International Tables Vol C Tables 4.2.6.8 and 6.1.1.4'
Mn Mn 0.3368 0.7283 'International Tables Vol C Tables 4.2.6.8 and 6.1.1.4'

loop_
_geom_angle_atom_site_label_1
_geom_angle_atom_site_label_2
_geom_angle_atom_site_label_3
_geom_angle
_geom_angle_site_symmetry_1
_geom_angle_site_symmetry_3
O25 Fe1 O66 107.7(2) 1_554 .
O25 Fe1 O45 93.42(17) 1_554 1_455
O66 Fe1 O45 100.80(17) . 1_455
O25 Fe1 N31 88.76(17) 1_554 .
O66 Fe1 N31 93.35(18) . .
O45 Fe1 N31 164.26(16) 1_455 .
O25 Fe1 N11 156.8(2) 1_554 .
O66 Fe1 N11 94.06(17) . .
O45 Fe1 N11 90.12(16) 1_455 .
N31 Fe1 N11 81.97(16) . .
O65 Fe2 O65 180.0 . 3_656
O65 Fe2 O26 93.3(3) . 1_554
O65 Fe2 O26 86.7(3) 3_656 1_554
O65 Fe2 O26 86.7(3) . 3_657
O65 Fe2 O26 93.3(3) 3_656 3_657
O26 Fe2 O26 180.0(3) 1_554 3_657
O65 Fe2 O45 88.74(17) . 1_455
O65 Fe2 O45 91.25(17) 3_656 1_455
O26 Fe2 O45 89.72(17) 1_554 1_455
O26 Fe2 O45 90.28(17) 3_657 1_455
O65 Fe2 O45 91.26(17) . 3_756
O65 Fe2 O45 88.75(17) 3_656 3_756
O26 Fe2 O45 90.28(17) 1_554 3_756
O26 Fe2 O45 89.72(17) 3_657 3_756
O45 Fe2 O45 180.00(12) 1_455 3_756
N51 Fe3 N51 89.8(4) 4 .
N51 Fe3 O1 175.3(4) 4 .
N51 Fe3 O1 94.8(3) . .
N51 Fe3 O1 94.8(3) 4 4
N51 Fe3 O1 175.3(4) . 4
O1 Fe3 O1 80.6(5) . 4
N51 Fe3 Cl2 99.7(2) 4 .
N51 Fe3 Cl2 99.7(2) . .
O1 Fe3 Cl2 80.6(5) . .
O1 Fe3 Cl2 80.6(5) 4 .
N32 C1 N12 110.8(4) . .
N52 C2 N52 109.9(10) . 4
C15 N11 N12 105.6(4) . .
C15 N11 Fe1 131.7(4) . .
N12 N11 Fe1 121.3(3) . .
C13 N12 N11 111.9(4) . .
C13 N12 C1 130.2(5) . .
N11 N12 C1 117.9(4) . .
N12 C13 C14 107.2(5) . .
N12 C13 C17 121.5(6) . .
C14 C13 C17 131.2(6) . .
C13 C14 C15 105.8(5) . .
C13 C14 C18 126.8(6) . .
C15 C14 C18 127.3(6) . .
N11 C15 C14 109.5(5) . .
N11 C15 C16 121.1(5) . .
C14 C15 C16 129.4(5) . .
C19 C18 C23 116.5(7) . .
C19A C18 C14 121.5(10) . .
C19 C18 C14 122.2(7) . .
C23 C18 C14 120.9(6) . .
C19A C18 C23A 122.6(10) . .
C14 C18 C23A 115.3(8) . .
C18 C19 C20 123.2(11) . .
C18 C19A C20A 119.8(17) . .
C21 C20 C19 118.9(11) . .
C21 C20A C19A 126.7(16) . .
C22 C21 C20 120.8(7) . .
C20A C21 C24 125.5(10) . .
C22 C21 C24 120.0(7) . .
C20 C21 C24 118.9(7) . .
C20A C21 C22A 114.4(11) . .
C24 C21 C22A 120.0(7) . .
C21 C22 C23 120.2(9) . .
C23A C22A C21 119.9(13) . .
C22 C23 C18 119.5(9) . .
C22A C23A C18 115.3(13) . .
O26 C24 O25 122.5(6) . .
O26 C24 C21 119.0(6) . .
O25 C24 C21 118.4(5) . .
C24 O25 Fe1 128.0(4) . 1_556
C24 O26 Fe2 141.2(4) . 1_556
C35 N31 N32 106.3(4) . .
C35 N31 Fe1 128.6(4) . .
N32 N31 Fe1 123.8(3) . .
C33 N32 N31 112.0(4) . .
C33 N32 C1 130.3(5) . .
N31 N32 C1 117.4(4) . .
N32 C33 C34 106.9(5) . .
N32 C33 C36 123.5(6) . .
C34 C33 C36 129.5(6) . .
C33 C34 C35 104.8(5) . .
C33 C34 C38 128.5(6) . .
C35 C34 C38 126.7(6) . .
N31 C35 C34 110.0(5) . .
N31 C35 C37 122.4(5) . .
C34 C35 C37 127.6(5) . .
C39 C38 C43 119.0(6) . .
C39 C38 C34 121.7(6) . .
C43 C38 C34 119.3(6) . .
C38 C39 C40 119.6(7) . .
C41 C40 C39 121.3(6) . .
C40 C41 C42 119.3(6) . .
C40 C41 C44 122.6(6) . .
C42 C41 C44 118.1(6) . .
C43 C42 C41 119.3(6) . .
C42 C43 C38 121.4(6) . .
O46 C44 O45 120.6(5) . .
O46 C44 C41 119.6(6) . .
O45 C44 C41 119.7(5) . .
C44 O45 Fe1 99.0(3) . 1_655
C44 O45 Fe2 139.1(4) . 1_655
Fe1 O45 Fe2 106.38(15) 1_655 1_655
C55 N51 N52 105.9(7) . .
C55 N51 Fe3 135.2(8) . .
N52 N51 Fe3 117.9(5) . .
C53 N52 N51 110.4(7) . .
C53 N52 C2 129.0(10) . .
N51 N52 C2 120.6(8) . .
N52 C53 C54 108.1(9) . .
N52 C53 C57 123.2(7) . .
C54 C53 C57 128.6(8) . .
C53 C54 C55 106.4(7) . .
C53 C54 C58 127.2(9) . .
C55 C54 C58 126.1(8) . .
N51 C55 C54 109.1(8) . .
N51 C55 C56 126.2(10) . .
C54 C55 C56 124.7(8) . .
C63 C58 C59 117.2(7) . .
C63 C58 C54 122.3(7) . .
C59 C58 C54 120.3(7) . .
C60 C59 C58 119.0(7) . .
C61 C60 C59 121.1(8) . .
C62 C61 C60 120.1(7) . .
C62 C61 C64 121.5(6) . .
C60 C61 C64 118.4(6) . .
C61 C62 C63 121.2(7) . .
C58 C63 C62 120.9(8) . .
O66 C64 O65 123.7(6) . .
O66 C64 C61 118.5(6) . .
O65 C64 C61 117.7(6) . .
C64 O65 Fe2 142.0(5) . .
C64 O66 Fe1 129.7(4) . .

loop_
_geom_bond_atom_site_label_1
_geom_bond_atom_site_label_2
_geom_bond_distance
_geom_bond_site_symmetry_2
Fe1 O25 2.082(4) 1_554
Fe1 O66 2.091(4) .
Fe1 O45 2.175(4) 1_455
Fe1 N31 2.223(5) .
Fe1 N11 2.260(4) .
Fe2 O65 2.093(5) .
Fe2 O65 2.093(5) 3_656
Fe2 O26 2.118(5) 1_554
Fe2 O26 2.118(5) 3_657
Fe2 O45 2.238(4) 1_455
Fe2 O45 2.238(4) 3_756
Fe3 N51 2.084(8) 4
Fe3 N51 2.084(8) .
Fe3 O1 2.367(15) .
Fe3 O1 2.367(15) 4
Fe3 Cl2 2.433(6) .
C1 N32 1.456(7) .
C1 N12 1.464(7) .
C2 N52 1.436(9) .
C2 N52 1.436(9) 4
N11 C15 1.340(7) .
N11 N12 1.362(6) .
N12 C13 1.332(7) .
C13 C14 1.371(9) .
C13 C17 1.525(9) .
C14 C15 1.410(8) .
C14 C18 1.479(7) .
C15 C16 1.488(8) .
C18 C19A 1.245(18) .
C18 C19 1.334(14) .
C18 C23 1.456(12) .
C18 C23A 1.498(18) .
C19 C20 1.396(13) .
C19A C20A 1.39(3) .
C20 C21 1.390(15) .
C20A C21 1.31(2) .
C21 C22 1.336(12) .
C21 C24 1.484(8) .
C21 C22A 1.523(17) .
C22 C23 1.408(12) .
C22A C23A 1.40(2) .
C24 O26 1.229(8) .
C24 O25 1.242(8) .
O25 Fe1 2.082(4) 1_556
O26 Fe2 2.118(5) 1_556
N31 C35 1.317(7) .
N31 N32 1.346(6) .
N32 C33 1.334(7) .
C33 C34 1.380(8) .
C33 C36 1.502(9) .
C34 C35 1.417(8) .
C34 C38 1.459(8) .
C35 C37 1.486(8) .
C38 C39 1.374(9) .
C38 C43 1.393(10) .
C39 C40 1.410(9) .
C40 C41 1.356(10) .
C41 C42 1.406(9) .
C41 C44 1.490(8) .
C42 C43 1.380(9) .
C44 O46 1.267(7) .
C44 O45 1.273(7) .
O45 Fe1 2.175(4) 1_655
O45 Fe2 2.238(4) 1_655
N51 C55 1.328(10) .
N51 N52 1.405(10) .
N52 C53 1.341(10) .
C53 C54 1.355(11) .
C53 C57 1.517(13) .
C54 C55 1.437(13) .
C54 C58 1.466(10) .
C55 C56 1.447(14) .
C58 C63 1.384(11) .
C58 C59 1.417(12) .
C59 C60 1.415(12) .
C60 C61 1.347(10) .
C61 C62 1.341(10) .
C61 C64 1.505(9) .
C62 C63 1.392(10) .
C64 O66 1.230(7) .
C64 O65 1.249(8) .

loop_
_platon_squeeze_void_nr
_platon_squeeze_void_average_x
_platon_squeeze_void_average_y
_platon_squeeze_void_average_z
_platon_squeeze_void_volume
_platon_squeeze_void_count_electrons
_platon_squeeze_void_content
1 0.000 -0.003 -0.007 1757 394 ' '
